data_7053647
loop_
_publ_author_name
'Potts, Storm V.'
'Barbour, Leonard J.'

_publ_section_title
;
 Solvent-mediated conformational similarities within a series of 1D
 coordination polymers constructed from a new flexible ditopic
 bis-imidazole ligand
;
_journal_issue 11
_journal_name_full 'New Journal of Chemistry'
_journal_page_first 2451
_journal_paper_doi 10.1039/c0nj00357c
_journal_volume 34
_journal_year 2010
_chemical_formula_moiety 'C17 H20 Cd I2 N4 S2, 2(C2 H3 N)'
_chemical_formula_sum 'C21 H26 Cd I2 N6 S2'
_chemical_formula_weight 792.80
_chemical_name_common work
_chemical_name_systematic
;
?
;
_space_group_IT_number 2
_symmetry_cell_setting triclinic
_symmetry_space_group_name_Hall '-P 1'
_symmetry_space_group_name_H-M 'P -1'
_atom_sites_solution_hydrogens geom
_atom_sites_solution_primary direct
_atom_sites_solution_secondary difmap
_audit_creation_method SHELXL-97
_cell_angle_alpha 112.0230(10)
_cell_angle_beta 91.681(2)
_cell_angle_gamma 101.926(2)
_cell_formula_units_Z 2
_cell_length_a 9.6481(9)
_cell_length_b 11.2186(10)
_cell_length_c 14.1622(13)
_cell_measurement_reflns_used 4759
_cell_measurement_temperature 100(2)
_cell_measurement_theta_max 27.9985
_cell_measurement_theta_min 2.1725
_cell_volume 1380.7(2)
_computing_cell_refinement 'SAINT (Bruker, 2003)'
_computing_data_collection 'SMART (Bruker, 2002)'
_computing_data_reduction SAINT
_computing_molecular_graphics 'X-SEED (Barbour, 2001; Atwood & Barbour, 2003)'
_computing_publication_material 'publCIF (Westrip, 2006)'
_computing_structure_refinement 'SHELXL-97 (Sheldrick, 1997)'
_computing_structure_solution 'SHELXS-97 (Sheldrick, 1990)'
_diffrn_ambient_temperature 100(2)
_diffrn_measured_fraction_theta_full 0.995
_diffrn_measured_fraction_theta_max 0.931
_diffrn_measurement_device_type 'Bruker APEX CCD area detector'
_diffrn_measurement_method /w
_diffrn_radiation_monochromator graphite
_diffrn_radiation_source 'fine-focus sealed tube'
_diffrn_radiation_type MoK\a
_diffrn_radiation_wavelength 0.71073
_diffrn_reflns_av_R_equivalents 0.0425
_diffrn_reflns_av_sigmaI/netI 0.0531
_diffrn_reflns_limit_h_max 12
_diffrn_reflns_limit_h_min -12
_diffrn_reflns_limit_k_max 14
_diffrn_reflns_limit_k_min -14
_diffrn_reflns_limit_l_max 18
_diffrn_reflns_limit_l_min -18
_diffrn_reflns_number 16003
_diffrn_reflns_theta_full 25.00
_diffrn_reflns_theta_max 28.31
_diffrn_reflns_theta_min 2.01
_diffrn_standards_number 0
_exptl_absorpt_coefficient_mu 3.198
_exptl_absorpt_correction_T_max 0.7840
_exptl_absorpt_correction_T_min 0.5968
_exptl_absorpt_correction_type multi-scan
_exptl_absorpt_process_details 'SADABS, Bruker (2002a)'
_exptl_crystal_colour colourless
_exptl_crystal_density_diffrn 1.907
_exptl_crystal_density_method 'not measured'
_exptl_crystal_description shard
_exptl_crystal_F_000 760
_exptl_crystal_size_max 0.18
_exptl_crystal_size_mid 0.12
_exptl_crystal_size_min 0.08
_refine_diff_density_max 2.136
_refine_diff_density_min -0.973
_refine_diff_density_rms 0.200
_refine_ls_extinction_method none
_refine_ls_goodness_of_fit_ref 1.078
_refine_ls_hydrogen_treatment constr
_refine_ls_matrix_type full
_refine_ls_number_parameters 294
_refine_ls_number_reflns 6381
_refine_ls_number_restraints 0
_refine_ls_restrained_S_all 1.078
_refine_ls_R_factor_all 0.0568
_refine_ls_R_factor_gt 0.0472
_refine_ls_shift/su_max 0.005
_refine_ls_shift/su_mean 0.000
_refine_ls_structure_factor_coef Fsqd
_refine_ls_weighting_details 'calc w=1/[\s^2^(Fo^2^)+(0.0626P)^2^+0.4647P] where P=(Fo^2^+2Fc^2^)/3'
_refine_ls_weighting_scheme calc
_refine_ls_wR_factor_gt 0.1118
_refine_ls_wR_factor_ref 0.1171
_reflns_number_gt 5475
_reflns_number_total 6381
_reflns_threshold_expression >2sigma(I)
_cod_data_source_file c0nj00357c.txt
_cod_data_source_block C:\Documents\XM.CIFa
_cod_original_sg_symbol_H-M P-1
_cod_database_code 7053647

loop_
_symmetry_equiv_pos_as_xyz
'x, y, z'
'-x, -y, -z'

loop_
_atom_site_label
_atom_site_type_symbol
_atom_site_fract_x
_atom_site_fract_y
_atom_site_fract_z
_atom_site_U_iso_or_equiv
_atom_site_adp_type
_atom_site_occupancy
_atom_site_symmetry_multiplicity
_atom_site_calc_flag
_atom_site_refinement_flags
I1 I 0.96944(4) 0.71897(4) 0.94421(3) 0.02924(11) Uani 1 1 d .
Cd1 Cd 0.72297(4) 0.65692(3) 0.81793(3) 0.01821(11) Uani 1 1 d .
N1 N 0.5431(5) 0.5232(4) 0.8522(3) 0.0196(9) Uani 1 1 d .
I2 I 0.75179(4) 0.58557(3) 0.61385(2) 0.02269(11) Uani 1 1 d .
C2 C 0.4158(6) 0.5452(5) 0.8872(4) 0.0236(11) Uani 1 1 d .
H2 H 0.3865 0.6259 0.9045 0.028 Uiso 1 1 calc R
C3 C 0.3385(6) 0.4329(6) 0.8933(4) 0.0251(12) Uani 1 1 d .
H3 H 0.2461 0.4197 0.9147 0.030 Uiso 1 1 calc R
N4 N 0.4208(5) 0.3430(4) 0.8623(3) 0.0233(10) Uani 1 1 d .
H4 H 0.3973 0.2611 0.8587 0.028 Uiso 1 1 calc R
C5 C 0.5430(6) 0.3998(5) 0.8383(4) 0.0210(11) Uani 1 1 d .
S6 S 0.68646(15) 0.32646(12) 0.80186(10) 0.0231(3) Uani 1 1 d .
C7 C 0.6339(6) 0.2317(5) 0.6635(4) 0.0206(10) Uani 1 1 d .
H7A H 0.6100 0.2918 0.6324 0.025 Uiso 1 1 calc R
H7B H 0.7165 0.1999 0.6321 0.025 Uiso 1 1 calc R
C8 C 0.5085(5) 0.1145(5) 0.6373(3) 0.0160(10) Uani 1 1 d .
C9 C 0.3744(5) 0.1219(5) 0.6049(4) 0.0171(10) Uani 1 1 d .
C10 C 0.3473(6) 0.2429(5) 0.5930(4) 0.0235(11) Uani 1 1 d .
H10A H 0.3589 0.3151 0.6607 0.035 Uiso 1 1 calc R
H10B H 0.2499 0.2232 0.5601 0.035 Uiso 1 1 calc R
H10C H 0.4154 0.2695 0.5505 0.035 Uiso 1 1 calc R
C11 C 0.2607(5) 0.0108(5) 0.5809(4) 0.0195(10) Uani 1 1 d .
H11 H 0.1689 0.0150 0.5583 0.023 Uiso 1 1 calc R
C12 C 0.2774(5) -0.1040(5) 0.5888(4) 0.0179(10) Uani 1 1 d .
C13 C 0.1497(5) -0.2193(5) 0.5630(4) 0.0230(11) Uani 1 1 d .
H13A H 0.0645 -0.1948 0.5440 0.034 Uiso 1 1 calc R
H13B H 0.1358 -0.2424 0.6229 0.034 Uiso 1 1 calc R
H13C H 0.1661 -0.2955 0.5055 0.034 Uiso 1 1 calc R
C14 C 0.4134(5) -0.1114(5) 0.6196(3) 0.0165(10) Uani 1 1 d .
C15 C 0.5305(5) -0.0019(5) 0.6444(4) 0.0152(9) Uani 1 1 d .
C16 C 0.6792(5) -0.0081(5) 0.6749(4) 0.0180(10) Uani 1 1 d .
H16A H 0.7411 0.0022 0.6235 0.027 Uiso 1 1 calc R
H16B H 0.6764 -0.0936 0.6794 0.027 Uiso 1 1 calc R
H16C H 0.7168 0.0633 0.7418 0.027 Uiso 1 1 calc R
C17 C 0.4302(6) -0.2390(5) 0.6272(4) 0.0200(10) Uani 1 1 d .
H17A H 0.5300 -0.2462 0.6186 0.024 Uiso 1 1 calc R
H17B H 0.3677 -0.3144 0.5701 0.024 Uiso 1 1 calc R
S18 S 0.38639(14) -0.25214(13) 0.74928(10) 0.0226(3) Uani 1 1 d .
C19 C 0.5254(5) -0.1325(5) 0.8356(4) 0.0178(10) Uani 1 1 d .
N20 N 0.6448(4) -0.1537(4) 0.8698(3) 0.0169(8) Uani 1 1 d .
C21 C 0.7233(5) -0.0325(5) 0.9359(4) 0.0194(10) Uani 1 1 d .
H21 H 0.8136 -0.0169 0.9727 0.023 Uiso 1 1 calc R
C22 C 0.6527(6) 0.0613(5) 0.9409(4) 0.0207(11) Uani 1 1 d .
H22 H 0.6839 0.1538 0.9798 0.025 Uiso 1 1 calc R
N23 N 0.5271(5) -0.0040(4) 0.8784(3) 0.0200(9) Uani 1 1 d .
H23 H 0.4588 0.0326 0.8683 0.024 Uiso 1 1 calc R
N24 N 0.2719(5) 0.0817(4) 0.8450(3) 0.0230(9) Uani 1 1 d .
C25 C 0.1551(6) 0.0386(5) 0.8151(4) 0.0205(11) Uani 1 1 d .
C26 C 0.0043(6) -0.0165(6) 0.7780(4) 0.0308(13) Uani 1 1 d .
H26A H -0.0525 0.0325 0.8281 0.046 Uiso 1 1 calc R
H26B H -0.0207 -0.1098 0.7686 0.046 Uiso 1 1 calc R
H26C H -0.0155 -0.0093 0.7123 0.046 Uiso 1 1 calc R
N27 N 0.0012(6) 0.2283(7) 0.6948(6) 0.0578(18) Uani 1 1 d .
C28 C 0.0380(6) 0.3282(6) 0.6921(5) 0.0320(13) Uani 1 1 d .
C29 C 0.0875(7) 0.4572(6) 0.6871(5) 0.0378(15) Uani 1 1 d .
H29A H 0.1185 0.4456 0.6196 0.057 Uiso 1 1 calc R
H29B H 0.1678 0.5096 0.7404 0.057 Uiso 1 1 calc R
H29C H 0.0097 0.5031 0.6980 0.057 Uiso 1 1 calc R

loop_
_atom_site_aniso_label
_atom_site_aniso_U_11
_atom_site_aniso_U_22
_atom_site_aniso_U_33
_atom_site_aniso_U_23
_atom_site_aniso_U_13
_atom_site_aniso_U_12
I1 0.0239(2) 0.0271(2) 0.0274(2) 0.00181(16) -0.00539(15) 0.00433(15)
Cd1 0.0204(2) 0.01418(19) 0.01728(19) 0.00412(14) 0.00036(14) 0.00231(14)
N1 0.024(2) 0.015(2) 0.016(2) 0.0044(17) -0.0006(17) 0.0006(17)
I2 0.0292(2) 0.02003(18) 0.01765(18) 0.00459(14) 0.00363(14) 0.00846(14)
C2 0.029(3) 0.024(3) 0.015(2) 0.004(2) 0.005(2) 0.008(2)
C3 0.026(3) 0.036(3) 0.014(2) 0.012(2) 0.002(2) 0.004(2)
N4 0.033(3) 0.016(2) 0.018(2) 0.0076(18) -0.0020(19) -0.0012(19)
C5 0.025(3) 0.022(3) 0.012(2) 0.005(2) -0.005(2) 0.004(2)
S6 0.0261(7) 0.0153(6) 0.0228(7) 0.0032(5) -0.0059(5) 0.0035(5)
C7 0.022(3) 0.017(2) 0.021(3) 0.005(2) 0.003(2) 0.004(2)
C8 0.022(3) 0.015(2) 0.009(2) 0.0030(18) 0.0008(18) 0.0031(19)
C9 0.023(3) 0.019(2) 0.010(2) 0.0045(19) 0.0056(19) 0.008(2)
C10 0.028(3) 0.020(3) 0.024(3) 0.008(2) 0.003(2) 0.011(2)
C11 0.018(3) 0.029(3) 0.014(2) 0.008(2) 0.0022(19) 0.012(2)
C12 0.015(2) 0.019(2) 0.014(2) 0.0005(19) 0.0031(18) 0.0022(19)
C13 0.015(3) 0.028(3) 0.023(3) 0.010(2) 0.000(2) 0.000(2)
C14 0.021(3) 0.015(2) 0.010(2) 0.0014(18) -0.0006(19) 0.0031(19)
C15 0.015(2) 0.016(2) 0.013(2) 0.0053(19) 0.0020(18) 0.0041(19)
C16 0.018(2) 0.020(2) 0.017(2) 0.007(2) 0.0037(19) 0.006(2)
C17 0.022(3) 0.016(2) 0.020(3) 0.004(2) -0.001(2) 0.005(2)
S18 0.0215(7) 0.0209(6) 0.0244(7) 0.0124(5) -0.0030(5) -0.0035(5)
C19 0.019(2) 0.015(2) 0.019(2) 0.007(2) 0.003(2) -0.0015(19)
N20 0.021(2) 0.014(2) 0.015(2) 0.0060(16) -0.0002(16) 0.0026(16)
C21 0.018(3) 0.020(3) 0.017(2) 0.005(2) 0.0010(19) 0.003(2)
C22 0.024(3) 0.017(2) 0.017(2) 0.004(2) 0.005(2) 0.001(2)
N23 0.020(2) 0.020(2) 0.021(2) 0.0087(18) 0.0036(17) 0.0043(17)
N24 0.025(3) 0.022(2) 0.022(2) 0.0090(19) 0.0026(19) 0.0059(19)
C25 0.027(3) 0.015(2) 0.021(3) 0.006(2) 0.009(2) 0.008(2)
C26 0.020(3) 0.036(3) 0.029(3) 0.006(3) 0.004(2) 0.002(2)
N27 0.033(3) 0.058(4) 0.086(5) 0.034(4) 0.014(3) 0.005(3)
C28 0.020(3) 0.037(3) 0.032(3) 0.009(3) -0.001(2) 0.002(3)
C29 0.032(3) 0.026(3) 0.048(4) 0.005(3) -0.006(3) 0.012(3)

loop_
_atom_type_symbol
_atom_type_description
_atom_type_scat_dispersion_real
_atom_type_scat_dispersion_imag
_atom_type_scat_source
C C 0.0033 0.0016 'International Tables Vol C Tables 4.2.6.8 and 6.1.1.4'
H H 0.0000 0.0000 'International Tables Vol C Tables 4.2.6.8 and 6.1.1.4'
N N 0.0061 0.0033 'International Tables Vol C Tables 4.2.6.8 and 6.1.1.4'
S S 0.1246 0.1234 'International Tables Vol C Tables 4.2.6.8 and 6.1.1.4'
Cd Cd -0.8075 1.2024 'International Tables Vol C Tables 4.2.6.8 and 6.1.1.4'
I I -0.4742 1.8119 'International Tables Vol C Tables 4.2.6.8 and 6.1.1.4'

loop_
_geom_angle_atom_site_label_1
_geom_angle_atom_site_label_2
_geom_angle_atom_site_label_3
_geom_angle
_geom_angle_site_symmetry_1
_geom_angle_site_symmetry_3
N1 Cd1 N20 100.43(15) . 1_565
N1 Cd1 I1 112.88(11) . .
N20 Cd1 I1 104.62(11) 1_565 .
N1 Cd1 I2 114.25(11) . .
N20 Cd1 I2 107.13(10) 1_565 .
I1 Cd1 I2 115.638(18) . .
C5 N1 C2 106.7(4) . .
C5 N1 Cd1 123.1(4) . .
C2 N1 Cd1 130.2(3) . .
C3 C2 N1 108.9(5) . .
C3 C2 H2 125.5 . .
N1 C2 H2 125.5 . .
C2 C3 N4 105.8(5) . .
C2 C3 H3 127.1 . .
N4 C3 H3 127.1 . .
C5 N4 C3 108.6(4) . .
C5 N4 H4 125.7 . .
C3 N4 H4 125.7 . .
N1 C5 N4 109.9(5) . .
N1 C5 S6 124.7(4) . .
N4 C5 S6 125.3(4) . .
C5 S6 C7 101.9(2) . .
C8 C7 S6 114.4(3) . .
C8 C7 H7A 108.7 . .
S6 C7 H7A 108.7 . .
C8 C7 H7B 108.7 . .
S6 C7 H7B 108.7 . .
H7A C7 H7B 107.6 . .
C9 C8 C15 120.9(4) . .
C9 C8 C7 120.1(4) . .
C15 C8 C7 119.0(4) . .
C8 C9 C11 118.4(4) . .
C8 C9 C10 122.6(5) . .
C11 C9 C10 119.0(4) . .
C9 C10 H10A 109.5 . .
C9 C10 H10B 109.5 . .
H10A C10 H10B 109.5 . .
C9 C10 H10C 109.5 . .
H10A C10 H10C 109.5 . .
H10B C10 H10C 109.5 . .
C12 C11 C9 122.4(5) . .
C12 C11 H11 118.8 . .
C9 C11 H11 118.8 . .
C11 C12 C14 118.8(5) . .
C11 C12 C13 119.6(5) . .
C14 C12 C13 121.6(5) . .
C12 C13 H13A 109.5 . .
C12 C13 H13B 109.5 . .
H13A C13 H13B 109.5 . .
C12 C13 H13C 109.5 . .
H13A C13 H13C 109.5 . .
H13B C13 H13C 109.5 . .
C12 C14 C15 120.5(4) . .
C12 C14 C17 118.1(4) . .
C15 C14 C17 121.3(4) . .
C8 C15 C14 118.9(4) . .
C8 C15 C16 119.3(4) . .
C14 C15 C16 121.8(4) . .
C15 C16 H16A 109.5 . .
C15 C16 H16B 109.5 . .
H16A C16 H16B 109.5 . .
C15 C16 H16C 109.5 . .
H16A C16 H16C 109.5 . .
H16B C16 H16C 109.5 . .
C14 C17 S18 114.0(3) . .
C14 C17 H17A 108.8 . .
S18 C17 H17A 108.8 . .
C14 C17 H17B 108.8 . .
S18 C17 H17B 108.8 . .
H17A C17 H17B 107.7 . .
C19 S18 C17 101.7(2) . .
N23 C19 N20 109.7(4) . .
N23 C19 S18 124.2(4) . .
N20 C19 S18 126.1(4) . .
C19 N20 C21 106.2(4) . .
C19 N20 Cd1 128.7(3) . 1_545
C21 N20 Cd1 124.7(3) . 1_545
C22 C21 N20 109.6(5) . .
C22 C21 H21 125.2 . .
N20 C21 H21 125.2 . .
C21 C22 N23 105.9(4) . .
C21 C22 H22 127.1 . .
N23 C22 H22 127.1 . .
C19 N23 C22 108.6(4) . .
C19 N23 H23 125.7 . .
C22 N23 H23 125.7 . .
N24 C25 C26 179.2(5) . .
C25 C26 H26A 109.5 . .
C25 C26 H26B 109.5 . .
H26A C26 H26B 109.5 . .
C25 C26 H26C 109.5 . .
H26A C26 H26C 109.5 . .
H26B C26 H26C 109.5 . .
N27 C28 C29 178.9(7) . .
C28 C29 H29A 109.5 . .
C28 C29 H29B 109.5 . .
H29A C29 H29B 109.5 . .
C28 C29 H29C 109.5 . .
H29A C29 H29C 109.5 . .
H29B C29 H29C 109.5 . .

loop_
_geom_bond_atom_site_label_1
_geom_bond_atom_site_label_2
_geom_bond_distance
_geom_bond_site_symmetry_2
I1 Cd1 2.7332(5) .
Cd1 N1 2.240(4) .
Cd1 N20 2.268(4) 1_565
Cd1 I2 2.7341(5) .
N1 C5 1.323(6) .
N1 C2 1.373(7) .
C2 C3 1.360(8) .
C2 H2 0.9500 .
C3 N4 1.364(7) .
C3 H3 0.9500 .
N4 C5 1.338(7) .
N4 H4 0.8800 .
C5 S6 1.747(6) .
S6 C7 1.839(5) .
C7 C8 1.510(7) .
C7 H7A 0.9900 .
C7 H7B 0.9900 .
C8 C9 1.389(7) .
C8 C15 1.405(7) .
C9 C11 1.402(7) .
C9 C10 1.502(7) .
C10 H10A 0.9800 .
C10 H10B 0.9800 .
C10 H10C 0.9800 .
C11 C12 1.375(7) .
C11 H11 0.9500 .
C12 C14 1.399(7) .
C12 C13 1.512(7) .
C13 H13A 0.9800 .
C13 H13B 0.9800 .
C13 H13C 0.9800 .
C14 C15 1.410(7) .
C14 C17 1.515(7) .
C15 C16 1.509(7) .
C16 H16A 0.9800 .
C16 H16B 0.9800 .
C16 H16C 0.9800 .
C17 S18 1.844(5) .
C17 H17A 0.9900 .
C17 H17B 0.9900 .
S18 C19 1.739(5) .
C19 N23 1.334(6) .
C19 N20 1.336(6) .
N20 C21 1.371(6) .
N20 Cd1 2.268(4) 1_545
C21 C22 1.349(7) .
C21 H21 0.9500 .
C22 N23 1.369(6) .
C22 H22 0.9500 .
N23 H23 0.8800 .
N24 C25 1.130(7) .
C25 C26 1.454(8) .
C26 H26A 0.9800 .
C26 H26B 0.9800 .
C26 H26C 0.9800 .
N27 C28 1.119(8) .
C28 C29 1.456(9) .
C29 H29A 0.9800 .
C29 H29B 0.9800 .
C29 H29C 0.9800 .

loop_
_geom_hbond_atom_site_label_D
_geom_hbond_atom_site_label_H
_geom_hbond_atom_site_label_A
_geom_hbond_distance_DH
_geom_hbond_distance_HA
_geom_hbond_distance_DA
_geom_hbond_angle_DHA
N4 H4 N24 0.88 2.06 2.901(6) 159.7
N23 H23 N24 0.88 2.04 2.909(6) 167.7
C26 H26C N27 0.98 2.74 3.375(9) 122.9

loop_
_geom_torsion_atom_site_label_1
_geom_torsion_atom_site_label_2
_geom_torsion_atom_site_label_3
_geom_torsion_atom_site_label_4
_geom_torsion
_geom_torsion_site_symmetry_1
_geom_torsion_site_symmetry_4
N20 Cd1 N1 C5 -177.1(4) 1_565 .
I1 Cd1 N1 C5 -66.3(4) . .
I2 Cd1 N1 C5 68.6(4) . .
N20 Cd1 N1 C2 4.4(5) 1_565 .
I1 Cd1 N1 C2 115.3(4) . .
I2 Cd1 N1 C2 -109.8(4) . .
C5 N1 C2 C3 -0.6(6) . .
Cd1 N1 C2 C3 178.0(3) . .
N1 C2 C3 N4 0.5(6) . .
C2 C3 N4 C5 -0.2(6) . .
C2 N1 C5 N4 0.5(6) . .
Cd1 N1 C5 N4 -178.2(3) . .
C2 N1 C5 S6 -175.7(4) . .
Cd1 N1 C5 S6 5.5(6) . .
C3 N4 C5 N1 -0.2(6) . .
C3 N4 C5 S6 176.0(4) . .
N1 C5 S6 C7 -99.6(5) . .
N4 C5 S6 C7 84.7(5) . .
C5 S6 C7 C8 -69.4(4) . .
S6 C7 C8 C9 103.2(5) . .
S6 C7 C8 C15 -78.0(5) . .
C15 C8 C9 C11 0.9(7) . .
C7 C8 C9 C11 179.7(4) . .
C15 C8 C9 C10 -178.0(4) . .
C7 C8 C9 C10 0.9(7) . .
C8 C9 C11 C12 0.5(7) . .
C10 C9 C11 C12 179.3(5) . .
C9 C11 C12 C14 -1.6(7) . .
C9 C11 C12 C13 179.2(5) . .
C11 C12 C14 C15 1.5(7) . .
C13 C12 C14 C15 -179.3(4) . .
C11 C12 C14 C17 -179.5(4) . .
C13 C12 C14 C17 -0.3(7) . .
C9 C8 C15 C14 -1.0(7) . .
C7 C8 C15 C14 -179.9(4) . .
C9 C8 C15 C16 177.1(4) . .
C7 C8 C15 C16 -1.8(6) . .
C12 C14 C15 C8 -0.2(7) . .
C17 C14 C15 C8 -179.2(4) . .
C12 C14 C15 C16 -178.3(4) . .
C17 C14 C15 C16 2.8(7) . .
C12 C14 C17 S18 -83.6(5) . .
C15 C14 C17 S18 95.4(5) . .
C14 C17 S18 C19 -68.9(4) . .
C17 S18 C19 N23 83.7(5) . .
C17 S18 C19 N20 -96.9(5) . .
N23 C19 N20 C21 -0.5(6) . .
S18 C19 N20 C21 -179.9(4) . .
N23 C19 N20 Cd1 -173.2(3) . 1_545
S18 C19 N20 Cd1 7.3(7) . 1_545
C19 N20 C21 C22 -0.6(6) . .
Cd1 N20 C21 C22 172.5(3) 1_545 .
N20 C21 C22 N23 1.4(6) . .
N20 C19 N23 C22 1.3(6) . .
S18 C19 N23 C22 -179.2(4) . .
C21 C22 N23 C19 -1.7(6) . .
